data_2240479
loop_
_publ_author_name
'Suhud, Khairi'
'Heng, Lee Yook'
'Hasbullah, Siti Aishah'
'Ahmad, Musa'
'Kassim, Mohammad B.'

_publ_section_title
;
 Crystal structure of
 4-methoxy-<i>N</i>-[(pyrrolidin-1-yl)carbothioyl]benzamide
;
_journal_coeditor_code SU5083
_journal_issue 4
_journal_name_full 'Acta Crystallographica Section E'
_journal_page_first o225
_journal_page_last o226
_journal_paper_doi 10.1107/S2056989015003813
_journal_volume 71
_journal_year 2015
_chemical_formula_iupac 'C13 H16 N2 O2 S'
_chemical_formula_moiety 'C13 H16 N2 O2 S'
_chemical_formula_sum 'C13 H16 N2 O2 S'
_chemical_formula_weight 264.34
_chemical_melting_point_gt 397
_chemical_melting_point_lt 399
_chemical_name_systematic
;
4-Methoxy-<i>N</i>-[(pyrrolidin-1-yl)carbothioyl]benzamide
;
_space_group_IT_number 14
_symmetry_cell_setting monoclinic
_symmetry_space_group_name_Hall '-P 2ybc'
_symmetry_space_group_name_H-M 'P 1 21/c 1'
_atom_sites_solution_hydrogens geom
_atom_sites_solution_primary direct
_atom_sites_solution_secondary difmap
_audit_creation_method SHELXL-97
_cell_angle_alpha 90.00
_cell_angle_beta 93.124(3)
_cell_angle_gamma 90.00
_cell_formula_units_Z 4
_cell_length_a 11.8548(12)
_cell_length_b 11.4463(11)
_cell_length_c 9.8317(9)
_cell_measurement_temperature 296(2)
_cell_measurement_theta_max 26.50
_cell_measurement_theta_min 3.20
_cell_volume 1332.1(2)
_computing_cell_refinement
;
SAINT (Bruker, 2007)
;
_computing_data_collection
;
SMART (Bruker, 2007)
;
_computing_data_reduction
;
SAINT (Bruker, 2007)
;
_computing_molecular_graphics
;
SHELXTL (Sheldrick, 2008)
;
_computing_publication_material
;
SHELXTL (Sheldrick, 2008), PLATON (Spek, 2009) and publCIF
(Westrip, 2010)
;
_computing_structure_refinement
;
SHELXL97 (Sheldrick, 2008)
;
_computing_structure_solution
;
SHELXS97 (Sheldrick, 2008)
;
_diffrn_ambient_temperature 296(2)
_diffrn_measured_fraction_theta_full 0.998
_diffrn_measured_fraction_theta_max 0.998
_diffrn_measurement_device_type 'Bruker SMART APEX CCD area-detector'
_diffrn_measurement_method '\w scan'
_diffrn_radiation_monochromator graphite
_diffrn_radiation_source 'fine-focus sealed tube'
_diffrn_radiation_type MoK\a
_diffrn_radiation_wavelength 0.71073
_diffrn_reflns_av_R_equivalents 0.0432
_diffrn_reflns_av_sigmaI/netI 0.0260
_diffrn_reflns_limit_h_max 14
_diffrn_reflns_limit_h_min -14
_diffrn_reflns_limit_k_max 14
_diffrn_reflns_limit_k_min -14
_diffrn_reflns_limit_l_max 12
_diffrn_reflns_limit_l_min -12
_diffrn_reflns_number 17732
_diffrn_reflns_theta_full 26.50
_diffrn_reflns_theta_max 26.50
_diffrn_reflns_theta_min 3.17
_exptl_absorpt_coefficient_mu 0.239
_exptl_absorpt_correction_T_max 0.9650
_exptl_absorpt_correction_T_min 0.8899
_exptl_absorpt_correction_type multi-scan
_exptl_absorpt_process_details
;
(SADABS; Bruker, 2007)
;
_exptl_crystal_colour pale-yellow
_exptl_crystal_density_diffrn 1.318
_exptl_crystal_density_method 'not measured'
_exptl_crystal_description block
_exptl_crystal_F_000 560
_exptl_crystal_size_max 0.50
_exptl_crystal_size_mid 0.41
_exptl_crystal_size_min 0.15
_refine_diff_density_max 0.258
_refine_diff_density_min -0.227
_refine_ls_extinction_coef 0.031(3)
_refine_ls_extinction_expression Fc^*^=kFc[1+0.001xFc^2^\l^3^/sin(2\q)]^-1/4^
_refine_ls_extinction_method
;
SHELXL97 (Sheldrick, 2008)
;
_refine_ls_goodness_of_fit_ref 1.074
_refine_ls_hydrogen_treatment mixed
_refine_ls_matrix_type full
_refine_ls_number_parameters 169
_refine_ls_number_reflns 2763
_refine_ls_number_restraints 0
_refine_ls_restrained_S_all 1.074
_refine_ls_R_factor_all 0.0678
_refine_ls_R_factor_gt 0.0493
_refine_ls_shift/su_max 0.000
_refine_ls_shift/su_mean 0.000
_refine_ls_structure_factor_coef Fsqd
_refine_ls_weighting_details 'calc w=1/[\s^2^(Fo^2^)+(0.0485P)^2^+1.0550P] where P=(Fo^2^+2Fc^2^)/3'
_refine_ls_weighting_scheme calc
_refine_ls_wR_factor_gt 0.1185
_refine_ls_wR_factor_ref 0.1302
_reflns_number_gt 2140
_reflns_number_total 2763
_reflns_threshold_expression I>2sigma(I)
_cod_data_source_file su5083sup1.cif
_cod_data_source_block I
_cod_original_sg_symbol_H-M 'P 21/c'
_cod_database_code 2240479
_cod_database_fobs_code 2240479

loop_
_symmetry_equiv_pos_as_xyz
'x, y, z'
'-x, y+1/2, -z+1/2'
'-x, -y, -z'
'x, -y+1/2, z+1/2'

loop_
_atom_site_type_symbol
_atom_site_label
_atom_site_fract_x
_atom_site_fract_y
_atom_site_fract_z
_atom_site_U_iso_or_equiv
_atom_site_adp_type
_atom_site_calc_flag
_atom_site_refinement_flags
_atom_site_occupancy
_atom_site_symmetry_multiplicity
S S1 0.72135(6) 0.00137(5) 0.03914(6) 0.0491(2) Uani d . 1 1
O O1 0.76464(14) 0.29334(14) 0.26290(14) 0.0456(4) Uani d . 1 1
O O2 0.93009(16) 0.73574(15) -0.05668(17) 0.0582(5) Uani d . 1 1
N N1 0.71420(15) 0.23446(15) 0.04921(17) 0.0345(4) Uani d . 1 1
N N2 0.58223(15) 0.13540(14) 0.17024(18) 0.0383(4) Uani d . 1 1
C C1 0.80147(19) 0.45074(19) -0.0520(2) 0.0386(5) Uani d . 1 1
H H1 0.7689 0.3985 -0.1151 0.046 Uiso calc R 1 1
C C2 0.8420(2) 0.5562(2) -0.0950(2) 0.0472(6) Uani d . 1 1
H H2 0.8365 0.5748 -0.1872 0.057 Uiso calc R 1 1
C C3 0.89105(18) 0.63501(18) -0.0028(2) 0.0387(5) Uani d . 1 1
C C4 0.89724(19) 0.60796(19) 0.1342(2) 0.0421(5) Uani d . 1 1
H H4 0.9283 0.6610 0.1973 0.051 Uiso calc R 1 1
C C5 0.85703(19) 0.50171(18) 0.1772(2) 0.0383(5) Uani d . 1 1
H H5 0.8623 0.4834 0.2695 0.046 Uiso calc R 1 1
C C6 0.80889(15) 0.42189(16) 0.08530(18) 0.0290(4) Uani d . 1 1
C C7 0.76284(16) 0.31244(17) 0.14072(18) 0.0310(4) Uani d . 1 1
C C8 0.66841(17) 0.12705(17) 0.09137(18) 0.0320(4) Uani d . 1 1
C C9 0.5215(2) 0.2428(2) 0.2040(3) 0.0504(6) Uani d . 1 1
H H9A 0.5074 0.2912 0.1240 0.060 Uiso calc R 1 1
H H9B 0.5640 0.2877 0.2731 0.060 Uiso calc R 1 1
C C10 0.4126(2) 0.1985(3) 0.2569(4) 0.0705(8) Uani d . 1 1
H H10A 0.3559 0.1871 0.1832 0.085 Uiso calc R 1 1
H H10B 0.3835 0.2521 0.3229 0.085 Uiso calc R 1 1
C C11 0.4468(3) 0.0836(3) 0.3227(4) 0.0747(9) Uani d . 1 1
H H11A 0.4820 0.0959 0.4129 0.090 Uiso calc R 1 1
H H11B 0.3819 0.0329 0.3299 0.090 Uiso calc R 1 1
C C12 0.5294(2) 0.0320(2) 0.2289(3) 0.0469(6) Uani d . 1 1
H H12A 0.5851 -0.0159 0.2787 0.056 Uiso calc R 1 1
H H12B 0.4910 -0.0150 0.1585 0.056 Uiso calc R 1 1
C C13 0.9838(2) 0.8187(2) 0.0323(3) 0.0582(7) Uani d . 1 1
H H13A 0.9295 0.8506 0.0911 0.087 Uiso calc R 1 1
H H13B 1.0149 0.8804 -0.0202 0.087 Uiso calc R 1 1
H H13C 1.0433 0.7813 0.0863 0.087 Uiso calc R 1 1
H H1A 0.734(2) 0.234(2) -0.030(3) 0.048(7) Uiso d . 1 1

loop_
_atom_site_aniso_label
_atom_site_aniso_U_11
_atom_site_aniso_U_22
_atom_site_aniso_U_33
_atom_site_aniso_U_12
_atom_site_aniso_U_13
_atom_site_aniso_U_23
S1 0.0650(4) 0.0340(3) 0.0487(4) 0.0064(3) 0.0070(3) -0.0051(2)
O1 0.0643(10) 0.0483(9) 0.0242(7) -0.0124(8) 0.0019(6) 0.0034(6)
O2 0.0803(12) 0.0404(9) 0.0530(10) -0.0216(9) -0.0036(9) 0.0101(7)
N1 0.0480(10) 0.0322(9) 0.0237(8) -0.0064(7) 0.0070(7) -0.0009(7)
N2 0.0454(10) 0.0273(8) 0.0427(10) -0.0038(7) 0.0077(8) 0.0025(7)
C1 0.0527(13) 0.0360(11) 0.0267(10) -0.0074(9) -0.0005(9) -0.0014(8)
C2 0.0712(16) 0.0421(12) 0.0279(10) -0.0107(11) -0.0019(10) 0.0062(9)
C3 0.0428(11) 0.0319(10) 0.0415(12) -0.0035(9) 0.0028(9) 0.0038(9)
C4 0.0489(12) 0.0407(12) 0.0360(11) -0.0089(10) -0.0033(9) -0.0059(9)
C5 0.0473(12) 0.0423(12) 0.0250(9) -0.0068(9) -0.0010(8) -0.0006(8)
C6 0.0293(9) 0.0306(9) 0.0271(9) 0.0000(7) 0.0030(7) 0.0001(7)
C7 0.0350(10) 0.0332(10) 0.0251(9) 0.0007(8) 0.0039(7) 0.0004(7)
C8 0.0405(11) 0.0317(10) 0.0236(9) -0.0024(8) -0.0011(8) -0.0005(7)
C9 0.0539(14) 0.0379(12) 0.0614(15) 0.0057(10) 0.0207(11) 0.0027(11)
C10 0.0517(15) 0.0604(17) 0.101(2) 0.0007(13) 0.0229(15) -0.0096(16)
C11 0.0720(19) 0.0608(17) 0.095(2) -0.0163(15) 0.0387(17) 0.0083(16)
C12 0.0486(13) 0.0379(11) 0.0543(14) -0.0136(10) 0.0037(11) 0.0074(10)
C13 0.0617(16) 0.0372(13) 0.0752(18) -0.0113(11) -0.0010(13) -0.0021(12)

loop_
_atom_type_symbol
_atom_type_description
_atom_type_scat_dispersion_real
_atom_type_scat_dispersion_imag
_atom_type_scat_source
C C 0.0033 0.0016 'International Tables Vol C Tables 4.2.6.8 and 6.1.1.4'
H H 0.0000 0.0000 'International Tables Vol C Tables 4.2.6.8 and 6.1.1.4'
N N 0.0061 0.0033 'International Tables Vol C Tables 4.2.6.8 and 6.1.1.4'
O O 0.0106 0.0060 'International Tables Vol C Tables 4.2.6.8 and 6.1.1.4'
S S 0.1246 0.1234 'International Tables Vol C Tables 4.2.6.8 and 6.1.1.4'

loop_
_geom_angle_atom_site_label_1
_geom_angle_atom_site_label_2
_geom_angle_atom_site_label_3
_geom_angle
C3 O2 C13 118.55(19)
C7 N1 C8 121.83(16)
C7 N1 H1A 119.3(18)
C8 N1 H1A 114.0(18)
C8 N2 C12 122.12(18)
C8 N2 C9 126.67(17)
C12 N2 C9 111.08(17)
C2 C1 C6 120.23(19)
C2 C1 H1 119.9
C6 C1 H1 119.9
C1 C2 C3 120.82(19)
C1 C2 H2 119.6
C3 C2 H2 119.6
O2 C3 C4 124.7(2)
O2 C3 C2 115.90(19)
C4 C3 C2 119.41(19)
C3 C4 C5 119.72(19)
C3 C4 H4 120.1
C5 C4 H4 120.1
C4 C5 C6 121.15(19)
C4 C5 H5 119.4
C6 C5 H5 119.4
C5 C6 C1 118.65(18)
C5 C6 C7 117.66(17)
C1 C6 C7 123.61(17)
O1 C7 N1 120.88(18)
O1 C7 C6 121.76(18)
N1 C7 C6 117.32(16)
N2 C8 N1 115.53(17)
N2 C8 S1 124.18(15)
N1 C8 S1 120.28(15)
N2 C9 C10 103.63(19)
N2 C9 H9A 111.0
C10 C9 H9A 111.0
N2 C9 H9B 111.0
C10 C9 H9B 111.0
H9A C9 H9B 109.0
C9 C10 C11 103.0(2)
C9 C10 H10A 111.2
C11 C10 H10A 111.2
C9 C10 H10B 111.2
C11 C10 H10B 111.2
H10A C10 H10B 109.1
C12 C11 C10 104.4(2)
C12 C11 H11A 110.9
C10 C11 H11A 110.9
C12 C11 H11B 110.9
C10 C11 H11B 110.9
H11A C11 H11B 108.9
N2 C12 C11 103.30(19)
N2 C12 H12A 111.1
C11 C12 H12A 111.1
N2 C12 H12B 111.1
C11 C12 H12B 111.1
H12A C12 H12B 109.1
O2 C13 H13A 109.5
O2 C13 H13B 109.5
H13A C13 H13B 109.5
O2 C13 H13C 109.5
H13A C13 H13C 109.5
H13B C13 H13C 109.5

loop_
_geom_bond_atom_site_label_1
_geom_bond_atom_site_label_2
_geom_bond_distance
_geom_bond_publ_flag
S1 C8 1.662(2) ?
O1 C7 1.220(2) ?
O2 C3 1.361(2) ?
O2 C13 1.418(3) ?
N1 C7 1.372(2) ?
N1 C8 1.415(2) ?
N1 H1A 0.83(3) ?
N2 C8 1.319(3) no
N2 C12 1.471(3) ?
N2 C9 1.472(3) ?
C1 C2 1.375(3) ?
C1 C6 1.387(3) ?
C1 H1 0.9300 ?
C2 C3 1.384(3) ?
C2 H2 0.9300 ?
C3 C4 1.380(3) ?
C4 C5 1.381(3) ?
C4 H4 0.9300 ?
C5 C6 1.386(3) ?
C5 H5 0.9300 ?
C6 C7 1.482(3) ?
C9 C10 1.505(4) ?
C9 H9A 0.9700 ?
C9 H9B 0.9700 ?
C10 C11 1.512(4) ?
C10 H10A 0.9700 ?
C10 H10B 0.9700 ?
C11 C12 1.502(4) ?
C11 H11A 0.9700 ?
C11 H11B 0.9700 ?
C12 H12A 0.9700 ?
C12 H12B 0.9700 ?
C13 H13A 0.9600 ?
C13 H13B 0.9600 ?
C13 H13C 0.9600 ?

loop_
_geom_hbond_atom_site_label_D
_geom_hbond_atom_site_label_H
_geom_hbond_atom_site_label_A
_geom_hbond_site_symmetry_A
_geom_hbond_distance_DH
_geom_hbond_distance_HA
_geom_hbond_distance_DA
_geom_hbond_angle_DHA
_geom_hbond_publ_flag
N1 H1A O1 4_554 0.83(3) 2.11(3) 2.927(2) 170(2) y
C1 H1 O1 4_554 0.93 2.50 3.350(3) 152 y

loop_
_geom_torsion_atom_site_label_1
_geom_torsion_atom_site_label_2
_geom_torsion_atom_site_label_3
_geom_torsion_atom_site_label_4
_geom_torsion
C6 C1 C2 C3 0.2(4)
C13 O2 C3 C4 1.7(4)
C13 O2 C3 C2 -178.4(2)
C1 C2 C3 O2 178.9(2)
C1 C2 C3 C4 -1.2(4)
O2 C3 C4 C5 -178.5(2)
C2 C3 C4 C5 1.5(3)
C3 C4 C5 C6 -0.9(3)
C4 C5 C6 C1 -0.1(3)
C4 C5 C6 C7 -177.08(19)
C2 C1 C6 C5 0.5(3)
C2 C1 C6 C7 177.3(2)
C8 N1 C7 O1 -2.6(3)
C8 N1 C7 C6 179.56(17)
C5 C6 C7 O1 1.5(3)
C1 C6 C7 O1 -175.3(2)
C5 C6 C7 N1 179.28(18)
C1 C6 C7 N1 2.5(3)
C12 N2 C8 N1 -176.49(18)
C9 N2 C8 N1 8.0(3)
C12 N2 C8 S1 4.8(3)
C9 N2 C8 S1 -170.72(18)
C7 N1 C8 N2 63.0(3)
C7 N1 C8 S1 -118.27(18)
C8 N2 C9 C10 162.6(2)
C12 N2 C9 C10 -13.4(3)
N2 C9 C10 C11 31.6(3)
C9 C10 C11 C12 -38.8(3)
C8 N2 C12 C11 173.3(2)
C9 N2 C12 C11 -10.5(3)
C10 C11 C12 N2 30.2(3)
